data_4075629
loop_
_publ_author_name
'McGrath, Thomas D.'
'Du, Shaowu'
'Hodson, Bruce E.'
'Lu, Xiu Lian'
'Stone, F. Gordon A.'

_publ_section_title
;
 Construction of Metal Butterflies on a Metallacarborane Scaffold. 1.
 Synthesis and Structures of Bimetallic Precursors&#x00A7;
;
_journal_issue 19
_journal_name_full Organometallics
_journal_page_first 4444
_journal_paper_doi 10.1021/om060417z
_journal_volume 25
_journal_year 2006
_chemical_formula_sum 'C49 H44 B9 Mn N O6 P2 Rh'
_chemical_formula_weight 1059.93
_chemical_name_systematic
; 
 ? 
;
_space_group_IT_number 14
_symmetry_cell_setting monoclinic
_symmetry_space_group_name_Hall '-P 2ybc'
_symmetry_space_group_name_H-M 'P 1 21/c 1'
_atom_sites_solution_hydrogens geom
_atom_sites_solution_primary direct
_atom_sites_solution_secondary difmap
_audit_creation_method SHELXL-97
_cell_angle_alpha 90.00
_cell_angle_beta 99.232(4)
_cell_angle_gamma 90.00
_cell_formula_units_Z 4
_cell_length_a 10.2676(11)
_cell_length_b 28.011(2)
_cell_length_c 17.3581(19)
_cell_measurement_reflns_used 1096
_cell_measurement_temperature 110(2)
_cell_measurement_theta_max 18.28
_cell_measurement_theta_min 2.61
_cell_volume 4927.6(8)
_computing_cell_refinement 'APEX2 (Bruker, 2003)'
_computing_data_collection 'APEX2 (Bruker, 2003)'
_computing_data_reduction 'APEX2 (Bruker, 2003)'
_computing_molecular_graphics 'SHELXTL (Bruker, 2001)'
_computing_publication_material 'SHELXTL (Bruker, 2001)'
_computing_structure_refinement 'SHELXTL (Bruker, 2001)'
_computing_structure_solution 'SHELXTL (Bruker, 2001)'
_diffrn_ambient_temperature 110(2)
_diffrn_measured_fraction_theta_full 0.934
_diffrn_measured_fraction_theta_max 0.934
_diffrn_measurement_device_type 'Bruker-Nonius X8 APEX CCD area detector'
_diffrn_measurement_method 'phi and omega scans'
_diffrn_radiation_monochromator graphite
_diffrn_radiation_source 'fine-focus sealed tube'
_diffrn_radiation_type MoK\a
_diffrn_radiation_wavelength 0.71073
_diffrn_reflns_av_R_equivalents 0.0834
_diffrn_reflns_av_sigmaI/netI 0.1700
_diffrn_reflns_limit_h_max 11
_diffrn_reflns_limit_h_min -12
_diffrn_reflns_limit_k_max 34
_diffrn_reflns_limit_k_min -22
_diffrn_reflns_limit_l_max 21
_diffrn_reflns_limit_l_min -15
_diffrn_reflns_number 19537
_diffrn_reflns_theta_full 26.38
_diffrn_reflns_theta_max 26.38
_diffrn_reflns_theta_min 1.88
_exptl_absorpt_coefficient_mu 0.706
_exptl_absorpt_correction_T_max 0.970
_exptl_absorpt_correction_T_min 0.77
_exptl_absorpt_correction_type multi-scan
_exptl_absorpt_process_details 'SADABS (Bruker, 2003)'
_exptl_crystal_colour yellow
_exptl_crystal_density_diffrn 1.429
_exptl_crystal_density_method 'not measured'
_exptl_crystal_description needle
_exptl_crystal_F_000 2152
_exptl_crystal_size_max 0.11
_exptl_crystal_size_mid 0.07
_exptl_crystal_size_min 0.05
_refine_diff_density_max 0.764
_refine_diff_density_min -0.667
_refine_diff_density_rms 0.130
_refine_ls_extinction_method none
_refine_ls_goodness_of_fit_ref 0.957
_refine_ls_hydrogen_treatment mixed
_refine_ls_matrix_type full
_refine_ls_number_parameters 625
_refine_ls_number_reflns 9417
_refine_ls_number_restraints 0
_refine_ls_restrained_S_all 0.957
_refine_ls_R_factor_all 0.1354
_refine_ls_R_factor_gt 0.0605
_refine_ls_shift/su_max 0.001
_refine_ls_shift/su_mean 0.000
_refine_ls_structure_factor_coef Fsqd
_refine_ls_weighting_details 'calc w=1/[\s^2^(Fo^2^)+(0.0349P)^2^+0.0000P] where P=(Fo^2^+2Fc^2^)/3'
_refine_ls_weighting_scheme calc
_refine_ls_wR_factor_gt 0.0983
_refine_ls_wR_factor_ref 0.1168
_reflns_number_gt 5321
_reflns_number_total 9417
_reflns_threshold_expression >2sigma(I)
_cod_data_source_file om060417zsi20060515_071856.cif
_cod_data_source_block 3d
_cod_depositor_comments
;
The following automatic conversions were performed:

'_symmetry_cell_setting' value 'Monoclinic' changed to 'monoclinic'
according to /home/saulius/struct/CIF-dictionaries/cif_core.dic
dictionary named 'cif_core.dic' version 2.4.1 from 2010-06-29.

Automatic conversion script
Id: cif_fix_values 1715 2011-07-08 13:25:40Z adriana 
;
_cod_original_cell_volume 4927.7(9)
_cod_original_sg_symbol_H-M 'P2(1)/c  '
_cod_database_code 4075629

loop_
_symmetry_equiv_pos_as_xyz
'x, y, z'
'-x, y+1/2, -z+1/2'
'-x, -y, -z'
'x, -y-1/2, z-1/2'

loop_
_atom_site_label
_atom_site_type_symbol
_atom_site_fract_x
_atom_site_fract_y
_atom_site_fract_z
_atom_site_U_iso_or_equiv
_atom_site_adp_type
_atom_site_occupancy
_atom_site_symmetry_multiplicity
_atom_site_calc_flag
_atom_site_refinement_flags
Rh Rh 0.45030(4) 0.409278(15) 0.67328(2) 0.01115(12) Uani 1 1 d .
Mn Mn 0.32577(7) 0.43366(3) 0.79813(5) 0.0140(2) Uani 1 1 d .
C2 C 0.4860(5) 0.38085(18) 0.5612(3) 0.0113(12) Uani 1 1 d .
B3 B 0.2637(6) 0.3879(2) 0.6935(4) 0.0166(15) Uani 1 1 d .
H3 H 0.217(4) 0.4006(17) 0.747(3) 0.020 Uiso 1 1 d .
B4 B 0.4636(6) 0.3323(2) 0.6058(3) 0.0146(15) Uani 1 1 d .
H4 H 0.5483 0.3068 0.6180 0.018 Uiso 1 1 calc R
B5 B 0.3528(5) 0.4082(2) 0.5305(3) 0.0149(14) Uani 1 1 d .
H5 H 0.3563 0.4382 0.4882 0.018 Uiso 1 1 calc R
B6 B 0.2303(5) 0.4129(2) 0.6020(3) 0.0132(14) Uani 1 1 d .
H6 H 0.1685 0.4460 0.5953 0.016 Uiso 1 1 calc R
B7 B 0.3428(6) 0.3357(2) 0.6782(4) 0.0148(15) Uani 1 1 d .
H7 H 0.3649 0.3105 0.7287 0.018 Uiso 1 1 calc R
B8 B 0.3684(5) 0.3453(2) 0.5107(4) 0.0154(15) Uani 1 1 d .
H8 H 0.3743 0.3274 0.4536 0.018 Uiso 1 1 calc R
B9 B 0.1839(6) 0.3529(2) 0.6230(4) 0.0151(15) Uani 1 1 d .
H9 H 0.0836 0.3394 0.6296 0.018 Uiso 1 1 calc R
B10 B 0.2954(6) 0.3153(2) 0.5807(4) 0.0157(15) Uani 1 1 d .
H10 H 0.2692 0.2768 0.5702 0.019 Uiso 1 1 calc R
B11 B 0.2188(6) 0.3682(2) 0.5282(4) 0.0158(15) Uani 1 1 d .
H11 H 0.1352 0.3694 0.4781 0.019 Uiso 1 1 calc R
C11 C 0.5050(5) 0.4754(2) 0.6658(3) 0.0136(13) Uani 1 1 d .
O11 O 0.5346(3) 0.51445(14) 0.6634(2) 0.0260(10) Uani 1 1 d .
C12 C 0.6115(5) 0.38816(19) 0.7348(3) 0.0136(13) Uani 1 1 d .
O12 O 0.7036(4) 0.37113(15) 0.7692(2) 0.0291(11) Uani 1 1 d .
C13 C 0.4558(5) 0.4719(2) 0.8441(3) 0.0217(14) Uani 1 1 d .
O13 O 0.5377(4) 0.49684(15) 0.8755(3) 0.0370(12) Uani 1 1 d .
C14 C 0.2242(5) 0.44210(19) 0.8719(3) 0.0180(13) Uani 1 1 d .
O14 O 0.1541(3) 0.44689(13) 0.9179(2) 0.0254(10) Uani 1 1 d .
C15 C 0.4118(5) 0.3808(2) 0.8468(3) 0.0173(13) Uani 1 1 d .
O15 O 0.4677(4) 0.34933(14) 0.8791(2) 0.0238(10) Uani 1 1 d .
C16 C 0.2524(5) 0.4861(2) 0.7402(3) 0.0156(13) Uani 1 1 d .
O16 O 0.2131(4) 0.52017(14) 0.7091(2) 0.0252(10) Uani 1 1 d .
C21 C 0.6140(4) 0.39418(19) 0.5344(3) 0.0111(12) Uani 1 1 d .
C22 C 0.6289(5) 0.43872(19) 0.5019(3) 0.0151(13) Uani 1 1 d .
H22 H 0.5582 0.4609 0.4976 0.018 Uiso 1 1 calc R
C23 C 0.7455(5) 0.45161(19) 0.4754(3) 0.0141(13) Uani 1 1 d .
H23 H 0.7527 0.4820 0.4522 0.017 Uiso 1 1 calc R
C24 C 0.8502(5) 0.42008(19) 0.4831(3) 0.0182(14) Uani 1 1 d .
H24 H 0.9306 0.4289 0.4665 0.022 Uiso 1 1 calc R
C25 C 0.8366(5) 0.37567(19) 0.5151(3) 0.0177(14) Uani 1 1 d .
H25 H 0.9080 0.3537 0.5201 0.021 Uiso 1 1 calc R
C26 C 0.7193(5) 0.36267(19) 0.5401(3) 0.0157(13) Uani 1 1 d .
H26 H 0.7113 0.3317 0.5613 0.019 Uiso 1 1 calc R
P1 P -0.06467(13) 0.61213(5) 0.82145(8) 0.0113(3) Uani 1 1 d .
N N -0.0273(4) 0.65287(14) 0.7652(2) 0.0141(10) Uani 1 1 d .
C111 C 0.0570(4) 0.60066(18) 0.9062(3) 0.0109(12) Uani 1 1 d .
C112 C 0.1708(5) 0.5751(2) 0.8980(3) 0.0225(15) Uani 1 1 d .
H112 H 0.1816 0.5627 0.8485 0.027 Uiso 1 1 calc R
C113 C 0.2680(5) 0.5678(2) 0.9624(4) 0.0308(16) Uani 1 1 d .
H113 H 0.3446 0.5499 0.9573 0.037 Uiso 1 1 calc R
C114 C 0.2532(5) 0.5866(2) 1.0337(3) 0.0288(15) Uani 1 1 d .
H114 H 0.3189 0.5808 1.0778 0.035 Uiso 1 1 calc R
C115 C 0.1444(5) 0.6136(2) 1.0418(3) 0.0254(15) Uani 1 1 d .
H115 H 0.1369 0.6276 1.0907 0.030 Uiso 1 1 calc R
C116 C 0.0466(5) 0.6202(2) 0.9787(3) 0.0182(14) Uani 1 1 d .
H116 H -0.0293 0.6384 0.9847 0.022 Uiso 1 1 calc R
C121 C -0.0873(4) 0.55726(18) 0.7667(3) 0.0099(12) Uani 1 1 d .
C122 C -0.0824(4) 0.51303(19) 0.8036(3) 0.0154(13) Uani 1 1 d .
H122 H -0.0670 0.5113 0.8590 0.019 Uiso 1 1 calc R
C123 C -0.1001(5) 0.4715(2) 0.7597(3) 0.0224(14) Uani 1 1 d .
H123 H -0.0965 0.4413 0.7850 0.027 Uiso 1 1 calc R
C124 C -0.1230(5) 0.4739(2) 0.6791(3) 0.0227(15) Uani 1 1 d .
H124 H -0.1358 0.4454 0.6492 0.027 Uiso 1 1 calc R
C125 C -0.1275(5) 0.5177(2) 0.6418(3) 0.0225(14) Uani 1 1 d .
H125 H -0.1427 0.5193 0.5864 0.027 Uiso 1 1 calc R
C126 C -0.1094(5) 0.5596(2) 0.6860(3) 0.0179(13) Uani 1 1 d .
H126 H -0.1124 0.5897 0.6607 0.022 Uiso 1 1 calc R
C131 C -0.2159(5) 0.62581(19) 0.8582(3) 0.0134(13) Uani 1 1 d .
C132 C -0.2676(5) 0.5918(2) 0.9049(3) 0.0216(13) Uani 1 1 d .
H132 H -0.2283 0.5611 0.9131 0.026 Uiso 1 1 calc R
C133 C -0.3758(5) 0.6036(2) 0.9385(3) 0.0194(14) Uani 1 1 d .
H133 H -0.4109 0.5811 0.9705 0.023 Uiso 1 1 calc R
C134 C -0.4344(5) 0.6484(2) 0.9260(3) 0.0234(15) Uani 1 1 d .
H134 H -0.5091 0.6561 0.9496 0.028 Uiso 1 1 calc R
C135 C -0.3848(5) 0.6817(2) 0.8797(3) 0.0215(14) Uani 1 1 d .
H135 H -0.4251 0.7121 0.8711 0.026 Uiso 1 1 calc R
C136 C -0.2744(5) 0.6700(2) 0.8453(3) 0.0181(13) Uani 1 1 d .
H136 H -0.2398 0.6926 0.8131 0.022 Uiso 1 1 calc R
P2 P 0.06192(12) 0.69933(5) 0.77329(8) 0.0109(3) Uani 1 1 d .
C211 C 0.2127(5) 0.6899(2) 0.7347(3) 0.0139(13) Uani 1 1 d .
C212 C 0.2386(5) 0.6457(2) 0.7044(3) 0.0267(16) Uani 1 1 d .
H212 H 0.1764 0.6206 0.7035 0.032 Uiso 1 1 calc R
C213 C 0.3557(6) 0.6382(3) 0.6754(4) 0.041(2) Uani 1 1 d .
H213 H 0.3743 0.6081 0.6543 0.049 Uiso 1 1 calc R
C214 C 0.4447(6) 0.6758(3) 0.6781(4) 0.044(2) Uani 1 1 d .
H214 H 0.5252 0.6710 0.6588 0.052 Uiso 1 1 calc R
C215 C 0.4200(5) 0.7193(3) 0.7077(3) 0.0352(18) Uani 1 1 d .
H215 H 0.4826 0.7444 0.7088 0.042 Uiso 1 1 calc R
C216 C 0.3037(5) 0.7269(2) 0.7362(3) 0.0223(15) Uani 1 1 d .
H216 H 0.2857 0.7572 0.7566 0.027 Uiso 1 1 calc R
C221 C -0.0287(5) 0.74570(18) 0.7152(3) 0.0104(12) Uani 1 1 d .
C222 C -0.1329(5) 0.7325(2) 0.6577(3) 0.0173(13) Uani 1 1 d .
H222 H -0.1593 0.7000 0.6525 0.021 Uiso 1 1 calc R
C223 C -0.1986(5) 0.7666(2) 0.6078(3) 0.0205(14) Uani 1 1 d .
H223 H -0.2708 0.7577 0.5692 0.025 Uiso 1 1 calc R
C224 C -0.1580(5) 0.8136(2) 0.6149(3) 0.0185(14) Uani 1 1 d .
H224 H -0.1996 0.8370 0.5796 0.022 Uiso 1 1 calc R
C225 C -0.0568(5) 0.8263(2) 0.6733(3) 0.0203(13) Uani 1 1 d .
H225 H -0.0313 0.8588 0.6789 0.024 Uiso 1 1 calc R
C226 C 0.0086(5) 0.79291(19) 0.7239(3) 0.0159(13) Uani 1 1 d .
H226 H 0.0781 0.8023 0.7639 0.019 Uiso 1 1 calc R
C231 C 0.1088(5) 0.72093(18) 0.8714(3) 0.0077(12) Uani 1 1 d .
C232 C 0.2334(5) 0.71200(19) 0.9135(3) 0.0165(13) Uani 1 1 d .
H232 H 0.2984 0.6967 0.8888 0.020 Uiso 1 1 calc R
C233 C 0.2633(5) 0.7253(2) 0.9913(3) 0.0222(14) Uani 1 1 d .
H233 H 0.3485 0.7191 1.0198 0.027 Uiso 1 1 calc R
C234 C 0.1683(5) 0.74777(19) 1.0276(3) 0.0187(14) Uani 1 1 d .
H234 H 0.1885 0.7569 1.0809 0.022 Uiso 1 1 calc R
C235 C 0.0450(5) 0.75666(19) 0.9857(3) 0.0191(14) Uani 1 1 d .
H235 H -0.0200 0.7718 1.0106 0.023 Uiso 1 1 calc R
C236 C 0.0149(5) 0.74399(18) 0.9087(3) 0.0135(13) Uani 1 1 d .
H236 H -0.0701 0.7509 0.8804 0.016 Uiso 1 1 calc R

loop_
_atom_site_aniso_label
_atom_site_aniso_U_11
_atom_site_aniso_U_22
_atom_site_aniso_U_33
_atom_site_aniso_U_23
_atom_site_aniso_U_13
_atom_site_aniso_U_12
Rh 0.0100(2) 0.0101(3) 0.0134(2) 0.0000(2) 0.00201(17) -0.0005(2)
Mn 0.0147(5) 0.0132(5) 0.0143(5) 0.0000(4) 0.0033(4) 0.0007(4)
C2 0.011(3) 0.010(3) 0.013(3) -0.005(2) 0.004(2) -0.001(2)
B3 0.015(4) 0.019(4) 0.017(4) -0.004(3) 0.006(3) 0.003(3)
B4 0.011(3) 0.018(4) 0.016(4) -0.007(3) 0.004(3) 0.002(3)
B5 0.015(3) 0.017(4) 0.012(3) 0.005(3) -0.002(3) -0.002(3)
B6 0.004(3) 0.019(4) 0.016(3) 0.001(3) 0.000(3) -0.002(3)
B7 0.018(3) 0.006(4) 0.023(4) 0.001(3) 0.010(3) 0.004(3)
B8 0.013(3) 0.011(4) 0.024(4) -0.008(3) 0.010(3) -0.004(3)
B9 0.013(3) 0.015(4) 0.017(4) -0.002(3) -0.001(3) 0.003(3)
B10 0.015(4) 0.012(4) 0.021(4) 0.000(3) 0.005(3) 0.000(3)
B11 0.017(4) 0.015(4) 0.016(4) 0.003(3) 0.003(3) -0.004(3)
C11 0.010(3) 0.014(4) 0.017(3) 0.001(3) 0.004(2) 0.002(2)
O11 0.028(2) 0.011(3) 0.040(3) 0.005(2) 0.005(2) -0.0010(19)
C12 0.015(3) 0.010(3) 0.017(3) -0.006(3) 0.006(3) -0.006(2)
O12 0.019(2) 0.034(3) 0.031(3) 0.004(2) -0.005(2) 0.004(2)
C13 0.021(3) 0.020(4) 0.024(4) -0.004(3) 0.001(3) 0.006(3)
O13 0.025(3) 0.027(3) 0.052(3) -0.004(2) -0.013(2) -0.004(2)
C14 0.024(3) 0.007(3) 0.022(3) 0.006(3) 0.001(3) 0.003(2)
O14 0.029(2) 0.027(3) 0.023(2) 0.0024(19) 0.012(2) 0.0116(19)
C15 0.013(3) 0.019(4) 0.018(3) 0.000(3) 0.001(3) -0.006(3)
O15 0.028(2) 0.019(3) 0.025(3) 0.002(2) 0.006(2) 0.0042(19)
C16 0.018(3) 0.012(4) 0.020(3) -0.004(3) 0.013(3) -0.006(3)
O16 0.034(3) 0.015(3) 0.029(3) 0.003(2) 0.012(2) 0.0049(19)
C21 0.007(3) 0.015(4) 0.011(3) 0.000(2) 0.000(2) 0.002(2)
C22 0.012(3) 0.017(4) 0.018(3) 0.002(3) 0.007(3) 0.003(2)
C23 0.020(3) 0.009(3) 0.013(3) -0.004(2) 0.002(2) -0.006(2)
C24 0.020(3) 0.015(4) 0.021(3) -0.006(3) 0.007(3) -0.005(3)
C25 0.012(3) 0.015(4) 0.027(4) -0.002(3) 0.004(3) 0.003(2)
C26 0.019(3) 0.003(3) 0.025(3) 0.002(2) 0.006(3) -0.004(2)
P1 0.0115(8) 0.0089(9) 0.0130(8) 0.0010(6) 0.0009(6) -0.0010(6)
N 0.015(2) 0.007(3) 0.020(3) -0.001(2) 0.002(2) 0.0007(19)
C111 0.013(3) 0.005(3) 0.015(3) 0.001(2) 0.003(2) -0.004(2)
C112 0.016(3) 0.025(4) 0.025(4) -0.009(3) -0.001(3) 0.003(3)
C113 0.019(3) 0.022(4) 0.048(5) -0.009(3) -0.006(3) 0.011(3)
C114 0.024(3) 0.031(4) 0.026(4) -0.001(3) -0.012(3) -0.001(3)
C115 0.025(4) 0.035(4) 0.015(3) -0.001(3) 0.000(3) 0.005(3)
C116 0.014(3) 0.025(4) 0.015(3) 0.006(3) 0.001(3) -0.001(3)
C121 0.013(3) 0.007(3) 0.011(3) -0.006(2) 0.003(2) 0.000(2)
C122 0.014(3) 0.016(4) 0.016(3) -0.004(3) 0.002(2) 0.001(2)
C123 0.019(3) 0.018(4) 0.028(4) 0.002(3) -0.002(3) -0.002(3)
C124 0.026(4) 0.016(4) 0.026(4) -0.010(3) 0.002(3) 0.001(3)
C125 0.022(3) 0.025(4) 0.017(3) -0.005(3) -0.005(3) -0.003(3)
C126 0.018(3) 0.014(4) 0.022(3) 0.000(3) 0.003(3) -0.003(3)
C131 0.014(3) 0.015(4) 0.010(3) -0.002(2) -0.001(2) 0.002(2)
C132 0.018(3) 0.021(4) 0.026(3) -0.003(3) 0.004(3) 0.003(3)
C133 0.016(3) 0.019(4) 0.023(3) 0.001(3) 0.003(3) -0.002(3)
C134 0.014(3) 0.035(4) 0.021(3) -0.012(3) 0.006(3) -0.004(3)
C135 0.020(3) 0.016(4) 0.028(4) -0.004(3) 0.003(3) 0.007(3)
C136 0.012(3) 0.017(4) 0.023(3) -0.006(3) -0.002(3) -0.004(2)
P2 0.0126(8) 0.0090(9) 0.0112(8) -0.0006(6) 0.0019(6) -0.0004(6)
C211 0.018(3) 0.020(4) 0.003(3) 0.001(2) 0.001(2) 0.002(3)
C212 0.021(3) 0.038(4) 0.020(3) -0.019(3) -0.003(3) -0.005(3)
C213 0.023(4) 0.067(6) 0.036(4) -0.037(4) 0.010(3) 0.007(3)
C214 0.015(3) 0.098(7) 0.021(4) -0.020(4) 0.010(3) -0.009(4)
C215 0.027(4) 0.062(6) 0.018(4) -0.005(3) 0.007(3) -0.017(3)
C216 0.018(3) 0.035(4) 0.015(3) 0.001(3) 0.003(3) -0.005(3)
C221 0.017(3) 0.007(3) 0.009(3) -0.001(2) 0.007(2) -0.002(2)
C222 0.026(3) 0.011(4) 0.017(3) -0.001(3) 0.007(3) 0.002(3)
C223 0.023(3) 0.029(4) 0.009(3) -0.005(3) 0.001(3) 0.007(3)
C224 0.023(3) 0.017(4) 0.018(3) 0.005(3) 0.011(3) 0.013(3)
C225 0.022(3) 0.011(3) 0.030(4) 0.002(3) 0.013(3) 0.003(3)
C226 0.016(3) 0.012(4) 0.020(3) 0.000(3) 0.004(3) 0.000(2)
C231 0.009(3) 0.007(3) 0.006(3) -0.003(2) 0.000(2) -0.003(2)
C232 0.020(3) 0.014(4) 0.015(3) -0.001(3) 0.003(3) 0.004(3)
C233 0.019(3) 0.027(4) 0.017(3) 0.005(3) -0.007(3) 0.010(3)
C234 0.031(4) 0.016(4) 0.009(3) -0.010(2) 0.002(3) -0.004(3)
C235 0.028(4) 0.014(4) 0.017(3) -0.005(3) 0.012(3) -0.003(3)
C236 0.015(3) 0.007(3) 0.019(3) 0.002(2) 0.003(3) 0.001(2)

loop_
_atom_type_symbol
_atom_type_description
_atom_type_scat_dispersion_real
_atom_type_scat_dispersion_imag
_atom_type_scat_source
C C 0.0033 0.0016 'International Tables Vol C Tables 4.2.6.8 and 6.1.1.4'
H H 0.0000 0.0000 'International Tables Vol C Tables 4.2.6.8 and 6.1.1.4'
B B 0.0013 0.0007 'International Tables Vol C Tables 4.2.6.8 and 6.1.1.4'
N N 0.0061 0.0033 'International Tables Vol C Tables 4.2.6.8 and 6.1.1.4'
O O 0.0106 0.0060 'International Tables Vol C Tables 4.2.6.8 and 6.1.1.4'
P P 0.1023 0.0942 'International Tables Vol C Tables 4.2.6.8 and 6.1.1.4'
Mn Mn 0.3368 0.7283 'International Tables Vol C Tables 4.2.6.8 and 6.1.1.4'
Rh Rh -1.1178 0.9187 'International Tables Vol C Tables 4.2.6.8 and 6.1.1.4'

loop_
_geom_angle_atom_site_label_1
_geom_angle_atom_site_label_2
_geom_angle_atom_site_label_3
_geom_angle
C12 Rh C11 95.7(2)
C12 Rh B3 123.5(2)
C11 Rh B3 124.5(2)
C12 Rh C2 97.5(2)
C11 Rh C2 101.3(2)
B3 Rh C2 109.5(2)
C12 Rh B7 94.5(2)
C11 Rh B7 168.9(2)
B3 Rh B7 45.0(2)
C2 Rh B7 81.9(2)
C12 Rh B6 163.7(2)
C11 Rh B6 100.6(2)
B3 Rh B6 44.4(2)
C2 Rh B6 80.50(19)
B7 Rh B6 69.3(2)
C12 Rh B4 83.5(2)
C11 Rh B4 139.6(2)
B3 Rh B4 87.2(2)
C2 Rh B4 39.62(19)
B7 Rh B4 46.52(18)
B6 Rh B4 84.9(2)
C12 Rh B5 135.80(19)
C11 Rh B5 91.1(2)
B3 Rh B5 86.1(2)
C2 Rh B5 38.51(18)
B7 Rh B5 84.9(2)
B6 Rh B5 45.60(17)
B4 Rh B5 64.3(2)
C12 Rh Mn 96.07(14)
C11 Rh Mn 89.52(14)
B3 Rh Mn 52.38(18)
C2 Rh Mn 161.67(13)
B7 Rh Mn 84.80(14)
B6 Rh Mn 83.01(13)
B4 Rh Mn 130.84(13)
B5 Rh Mn 127.69(13)
H3 Mn C14 92.0(15)
H3 Mn C13 172.9(16)
C14 Mn C13 94.6(2)
H3 Mn C15 91.6(17)
C14 Mn C15 93.9(2)
C13 Mn C15 90.4(3)
H3 Mn C16 88.5(17)
C14 Mn C16 92.9(2)
C13 Mn C16 88.7(3)
C15 Mn C16 173.2(2)
H3 Mn B3 30.3(15)
C14 Mn B3 122.3(2)
C13 Mn B3 143.1(2)
C15 Mn B3 88.0(2)
C16 Mn B3 88.6(2)
H3 Mn Rh 78.2(15)
C14 Mn Rh 170.13(18)
C13 Mn Rh 95.24(17)
C15 Mn Rh 85.09(16)
C16 Mn Rh 88.27(15)
B3 Mn Rh 47.88(15)
C21 C2 B5 121.7(4)
C21 C2 B4 124.0(4)
B5 C2 B4 113.0(4)
C21 C2 B8 124.7(4)
B5 C2 B8 66.8(4)
B4 C2 B8 66.7(4)
C21 C2 Rh 117.5(3)
B5 C2 Rh 82.2(3)
B4 C2 Rh 79.7(3)
B8 C2 Rh 117.8(3)
H3 B3 B9 123(2)
H3 B3 B7 130(2)
B9 B3 B7 64.9(4)
H3 B3 B6 125(2)
B9 B3 B6 64.1(4)
B7 B3 B6 103.6(4)
H3 B3 Rh 123(2)
B9 B3 Rh 113.6(4)
B7 B3 Rh 75.5(3)
B6 B3 Rh 77.4(3)
H3 B3 Mn 44(2)
B9 B3 Mn 166.6(4)
B7 B3 Mn 122.4(4)
B6 B3 Mn 120.4(4)
Rh B3 Mn 79.7(2)
C2 B4 B10 108.6(4)
C2 B4 B8 59.2(3)
B10 B4 B8 58.0(3)
C2 B4 B7 116.0(4)
B10 B4 B7 57.7(3)
B8 B4 B7 106.1(4)
C2 B4 Rh 60.7(3)
B10 B4 Rh 103.0(3)
B8 B4 Rh 101.2(3)
B7 B4 Rh 63.4(2)
C2 B5 B11 109.1(5)
C2 B5 B8 59.6(3)
B11 B5 B8 58.0(3)
C2 B5 B6 116.0(4)
B11 B5 B6 57.8(3)
B8 B5 B6 106.1(4)
C2 B5 Rh 59.3(3)
B11 B5 Rh 102.4(3)
B8 B5 Rh 99.5(3)
B6 B5 Rh 63.8(2)
B3 B6 B11 111.1(5)
B3 B6 B9 56.8(3)
B11 B6 B9 60.1(3)
B3 B6 B5 121.2(4)
B11 B6 B5 57.2(3)
B9 B6 B5 107.0(4)
B3 B6 Rh 58.3(3)
B11 B6 Rh 106.9(3)
B9 B6 Rh 96.6(3)
B5 B6 Rh 70.6(2)
B3 B7 B10 110.9(5)
B3 B7 B9 56.5(3)
B10 B7 B9 59.9(3)
B3 B7 B4 121.2(5)
B10 B7 B4 57.6(3)
B9 B7 B4 106.8(4)
B3 B7 Rh 59.5(3)
B10 B7 Rh 107.8(3)
B9 B7 Rh 97.8(3)
B4 B7 Rh 70.1(3)
C2 B8 B11 105.6(4)
C2 B8 B10 105.9(4)
B11 B8 B10 64.2(3)
C2 B8 B5 53.6(3)
B11 B8 B5 59.9(3)
B10 B8 B5 106.0(4)
C2 B8 B4 54.1(3)
B11 B8 B4 106.1(4)
B10 B8 B4 59.9(3)
B5 B8 B4 94.2(4)
B3 B9 B11 112.6(5)
B3 B9 B10 111.9(4)
B11 B9 B10 62.0(3)
B3 B9 B6 59.1(4)
B11 B9 B6 59.5(3)
B10 B9 B6 104.9(4)
B3 B9 B7 58.6(3)
B11 B9 B7 104.6(4)
B10 B9 B7 58.9(3)
B6 B9 B7 96.3(4)
B8 B10 B4 62.1(3)
B8 B10 B7 115.3(4)
B4 B10 B7 64.8(3)
B8 B10 B9 112.2(4)
B4 B10 B9 113.6(4)
B7 B10 B9 61.2(3)
B8 B10 B11 57.8(3)
B4 B10 B11 103.1(4)
B7 B10 B11 104.0(4)
B9 B10 B11 58.9(3)
B8 B11 B5 62.1(3)
B8 B11 B6 115.3(4)
B5 B11 B6 65.0(3)
B8 B11 B9 112.6(5)
B5 B11 B9 113.6(5)
B6 B11 B9 60.5(3)
B8 B11 B10 58.0(3)
B5 B11 B10 103.2(4)
B6 B11 B10 103.5(4)
B9 B11 B10 59.1(3)
O11 C11 Rh 177.7(5)
O12 C12 Rh 173.2(5)
O13 C13 Mn 178.1(5)
O14 C14 Mn 177.4(5)
O15 C15 Mn 177.3(5)
O16 C16 Mn 174.8(5)
C26 C21 C22 117.7(4)
C26 C21 C2 121.9(5)
C22 C21 C2 120.4(4)
C21 C22 C23 121.5(5)
C24 C23 C22 119.9(5)
C25 C24 C23 119.2(5)
C24 C25 C26 120.7(5)
C21 C26 C25 121.0(5)
N P1 C111 115.2(2)
N P1 C121 108.2(2)
C111 P1 C121 107.0(2)
N P1 C131 111.7(2)
C111 P1 C131 105.7(2)
C121 P1 C131 108.7(2)
P2 N P1 136.8(3)
C116 C111 C112 118.8(5)
C116 C111 P1 121.7(4)
C112 C111 P1 119.3(4)
C113 C112 C111 119.8(5)
C114 C113 C112 120.0(5)
C113 C114 C115 120.7(6)
C116 C115 C114 119.7(5)
C115 C116 C111 121.0(5)
C126 C121 C122 119.7(5)
C126 C121 P1 118.7(4)
C122 C121 P1 121.6(4)
C123 C122 C121 120.1(5)
C124 C123 C122 120.0(6)
C123 C124 C125 120.3(6)
C124 C125 C126 119.6(5)
C121 C126 C125 120.2(5)
C136 C131 C132 120.4(5)
C136 C131 P1 120.6(4)
C132 C131 P1 118.9(4)
C133 C132 C131 119.0(5)
C132 C133 C134 120.7(5)
C135 C134 C133 120.5(5)
C134 C135 C136 119.4(5)
C131 C136 C135 120.1(5)
N P2 C231 115.1(2)
N P2 C211 111.5(2)
C231 P2 C211 106.6(2)
N P2 C221 107.6(2)
C231 P2 C221 108.8(2)
C211 P2 C221 107.1(2)
C212 C211 C216 120.1(5)
C212 C211 P2 120.0(4)
C216 C211 P2 119.9(4)
C211 C212 C213 120.1(6)
C214 C213 C212 118.3(6)
C215 C214 C213 121.9(5)
C214 C215 C216 119.7(6)
C215 C216 C211 119.8(6)
C226 C221 C222 120.1(5)
C226 C221 P2 121.3(4)
C222 C221 P2 118.5(4)
C223 C222 C221 120.3(5)
C224 C223 C222 119.4(5)
C225 C224 C223 119.6(5)
C224 C225 C226 121.7(5)
C221 C226 C225 118.8(5)
C232 C231 C236 118.9(5)
C232 C231 P2 121.4(4)
C236 C231 P2 119.6(4)
C233 C232 C231 120.3(5)
C232 C233 C234 120.0(5)
C235 C234 C233 119.5(5)
C236 C235 C234 120.8(5)
C235 C236 C231 120.4(5)

loop_
_geom_bond_atom_site_label_1
_geom_bond_atom_site_label_2
_geom_bond_distance
Rh C12 1.914(6)
Rh C11 1.947(6)
Rh B3 2.090(6)
Rh C2 2.188(5)
Rh B7 2.347(6)
Rh B6 2.397(6)
Rh B4 2.468(6)
Rh B5 2.520(6)
Rh Mn 2.7725(9)
Mn H3 1.60(5)
Mn C14 1.791(5)
Mn C13 1.797(6)
Mn C15 1.856(6)
Mn C16 1.870(6)
Mn B3 2.232(7)
C2 C21 1.509(6)
C2 B5 1.584(7)
C2 B4 1.599(8)
C2 B8 1.697(8)
B3 H3 1.17(4)
B3 B9 1.675(9)
B3 B7 1.714(8)
B3 B6 1.718(9)
B4 B10 1.777(8)
B4 B8 1.814(9)
B4 B7 1.905(7)
B5 B11 1.770(8)
B5 B8 1.809(9)
B5 B6 1.909(7)
B6 B11 1.781(9)
B6 B9 1.799(9)
B7 B10 1.778(9)
B7 B9 1.819(8)
B8 B11 1.736(8)
B8 B10 1.741(8)
B9 B11 1.793(8)
B9 B10 1.796(8)
B10 B11 1.848(9)
C11 O11 1.136(6)
C12 O12 1.139(6)
C13 O13 1.159(6)
C14 O14 1.167(6)
C15 O15 1.148(6)
C16 O16 1.137(6)
C21 C26 1.387(6)
C21 C22 1.388(7)
C22 C23 1.397(6)
C23 C24 1.381(7)
C24 C25 1.378(7)
C25 C26 1.392(6)
P1 N 1.589(4)
P1 C111 1.800(5)
P1 C121 1.803(5)
P1 C131 1.812(5)
N P2 1.585(4)
C111 C116 1.391(7)
C111 C112 1.398(6)
C112 C113 1.390(7)
C113 C114 1.374(8)
C114 C115 1.375(7)
C115 C116 1.375(7)
C121 C126 1.383(7)
C121 C122 1.392(7)
C122 C123 1.387(7)
C123 C124 1.381(7)
C124 C125 1.385(8)
C125 C126 1.397(7)
C131 C136 1.379(7)
C131 C132 1.410(7)
C132 C133 1.376(6)
C133 C134 1.393(7)
C134 C135 1.380(7)
C135 C136 1.401(6)
P2 C231 1.798(5)
P2 C211 1.802(5)
P2 C221 1.808(5)
C211 C212 1.387(7)
C211 C216 1.391(7)
C212 C213 1.392(7)
C213 C214 1.389(9)
C214 C215 1.364(9)
C215 C216 1.379(7)
C221 C226 1.378(7)
C221 C222 1.391(7)
C222 C223 1.390(7)
C223 C224 1.379(7)
C224 C225 1.377(7)
C225 C226 1.381(7)
C231 C232 1.391(6)
C231 C236 1.402(6)
C232 C233 1.387(7)
C233 C234 1.394(7)
C234 C235 1.378(7)
C235 C236 1.370(7)
